data_1559978
loop_
_publ_author_name
'Sinclair, Geoffrey S.'
'Claridge, Robert C. M.'
'Kukor, Andrew J.'
'Hopkins, W. Scott'
'Schipper, Derek J.'

_publ_section_title
;
 N-Oxide S--O chalcogen bonding in conjugated materials
;
_journal_issue 6
_journal_name_full 'Chemical Science'
_journal_page_first 2304
_journal_page_last 2312
_journal_paper_doi 10.1039/D0SC06583H
_journal_volume 12
_journal_year 2021
_chemical_formula_moiety 'C30 H36 N2 S2'
_chemical_formula_sum 'C30 H36 N2 S2'
_chemical_formula_weight 488.73
_space_group_crystal_system triclinic
_space_group_IT_number 2
_space_group_name_Hall '-P 1'
_space_group_name_H-M_alt 'P -1'
_atom_sites_solution_hydrogens geom
_audit_block_doi 10.5517/ccdc.csd.cc26qqb0
_audit_creation_method SHELXL-2018/3
_audit_update_record
;
2020-12-01 deposited with the CCDC.	2020-12-18 downloaded from the CCDC.
;
_cell_angle_alpha 96.573(2)
_cell_angle_beta 98.931(2)
_cell_angle_gamma 99.536(2)
_cell_formula_units_Z 2
_cell_length_a 7.0096(4)
_cell_length_b 11.6756(6)
_cell_length_c 17.1032(9)
_cell_measurement_reflns_used 576
_cell_measurement_temperature 296(2)
_cell_measurement_theta_max 30.0
_cell_measurement_theta_min 1.5
_cell_volume 1349.48(13)
_computing_cell_refinement 'SMART, 'Bruker APEX II'
_computing_data_collection 'Bruker Kappa APEX II'
_computing_data_reduction 'SAINT, 'Bruker APEX II'
_computing_molecular_graphics Mercury
_computing_structure_refinement 'SHELXL-2018 (Sheldrick, 2018)'
_computing_structure_solution 'SHELXL-2018 (Sheldrick, 2018)'
_diffrn_ambient_temperature 296(2)
_diffrn_measured_fraction_theta_full 0.999
_diffrn_measured_fraction_theta_max 1.000
_diffrn_measurement_device_type 'Bruker Kappa APEX II'
_diffrn_measurement_method 'Omega and phi scan'
_diffrn_radiation_monochromator graphite
_diffrn_radiation_source 'fine-focus sealed tube'
_diffrn_radiation_type MoK\a
_diffrn_radiation_wavelength 0.71073
_diffrn_reflns_av_R_equivalents 0.0784
_diffrn_reflns_av_unetI/netI 0.0706
_diffrn_reflns_Laue_measured_fraction_full 0.999
_diffrn_reflns_Laue_measured_fraction_max 1.000
_diffrn_reflns_limit_h_max 9
_diffrn_reflns_limit_h_min -9
_diffrn_reflns_limit_k_max 15
_diffrn_reflns_limit_k_min -15
_diffrn_reflns_limit_l_max 22
_diffrn_reflns_limit_l_min -22
_diffrn_reflns_number 24263
_diffrn_reflns_point_group_measured_fraction_full 0.999
_diffrn_reflns_point_group_measured_fraction_max 1.000
_diffrn_reflns_theta_full 25.242
_diffrn_reflns_theta_max 27.998
_diffrn_reflns_theta_min 1.787
_diffrn_standards_decay_% 0
_diffrn_standards_interval_time 2
_diffrn_standards_number 3
_exptl_absorpt_coefficient_mu 0.218
_exptl_absorpt_correction_T_max 0.7460
_exptl_absorpt_correction_T_min 0.6663
_exptl_absorpt_correction_type multi-scan
_exptl_absorpt_process_details
;
 SADABS 2016/2: Krause, L., Herbst-Irmer, R., Sheldrick G.M. & Stalke D.,
 J. Appl. Cryst. 48 (2015) 3-10
;
_exptl_crystal_colour yellow
_exptl_crystal_density_diffrn 1.203
_exptl_crystal_description needle
_exptl_crystal_F_000 524
_exptl_crystal_size_max 0.520
_exptl_crystal_size_mid 0.130
_exptl_crystal_size_min 0.020
_refine_diff_density_max 0.296
_refine_diff_density_min -0.218
_refine_diff_density_rms 0.042
_refine_ls_extinction_expression Fc^*^=kFc[1+0.001xFc^2^\l^3^/sin(2\q)]^-1/4^
_refine_ls_goodness_of_fit_ref 1.316
_refine_ls_hydrogen_treatment constr
_refine_ls_matrix_type full
_refine_ls_number_parameters 310
_refine_ls_number_reflns 6520
_refine_ls_number_restraints 0
_refine_ls_restrained_S_all 1.316
_refine_ls_R_factor_all 0.1351
_refine_ls_R_factor_gt 0.0549
_refine_ls_shift/su_max 0.000
_refine_ls_shift/su_mean 0.000
_refine_ls_structure_factor_coef Fsqd
_refine_ls_weighting_details 'w=1/[\s^2^(Fo^2^)+(0.0169P)^2^+0.0253P] where P=(Fo^2^+2Fc^2^)/3'
_refine_ls_weighting_scheme calc
_refine_ls_wR_factor_gt 0.0847
_refine_ls_wR_factor_ref 0.0969
_reflns_Friedel_coverage 0.000
_reflns_number_gt 3270
_reflns_number_total 6520
_reflns_threshold_expression 'I > 2\s(I)'
_cod_data_source_file d0sc06583h2.cif
_cod_data_source_block DS23_0m
_cod_depositor_comments 'Adding full bibliography for 1559978--1559979.cif.'
_cod_database_code 1559978
_shelx_shelxl_version_number 2018/3
_shelx_space_group_comment
;
The symmetry employed for this shelxl refinement is uniquely defined
by the following loop, which should always be used as a source of
symmetry information in preference to the above space-group names.
They are only intended as comments.
;
_shelx_estimated_absorpt_t_min 0.895
_shelx_estimated_absorpt_t_max 0.996

loop_
_space_group_symop_operation_xyz
'x, y, z'
'-x, -y, -z'

loop_
_atom_site_label
_atom_site_type_symbol
_atom_site_fract_x
_atom_site_fract_y
_atom_site_fract_z
_atom_site_U_iso_or_equiv
_atom_site_adp_type
_atom_site_occupancy
_atom_site_site_symmetry_order
_atom_site_calc_flag
_atom_site_refinement_flags_posn
_atom_site_refinement_flags_adp
_atom_site_refinement_flags_occupancy
_atom_site_disorder_assembly
_atom_site_disorder_group
S1A S 0.57908(8) 0.86487(5) 0.56519(4) 0.0498(2) Uani 1 1 d . . . . .
C2A C 0.4654(3) 0.74646(19) 0.49510(13) 0.0411(6) Uani 1 1 d . . . . .
N3A N 0.2755(3) 0.73743(16) 0.47447(12) 0.0533(5) Uani 1 1 d . . . . .
C4A C 0.2160(3) 0.8284(2) 0.51542(14) 0.0554(7) Uani 1 1 d . . . . .
H4A H 0.084675 0.835970 0.507897 0.066 Uiso 1 1 calc R U . . .
C5A C 0.3545(3) 0.9071(2) 0.56727(14) 0.0423(6) Uani 1 1 d . . . . .
C6A C 0.3322(3) 1.01171(19) 0.61863(13) 0.0419(6) Uani 1 1 d . . . . .
C7A C 0.1498(3) 1.0402(2) 0.62066(15) 0.0589(7) Uani 1 1 d . . . . .
H7A H 0.039401 0.991983 0.589033 0.071 Uiso 1 1 calc R U . . .
C8A C 0.1272(3) 1.1391(2) 0.66875(15) 0.0574(7) Uani 1 1 d . . . . .
H8A H 0.002030 1.155964 0.668422 0.069 Uiso 1 1 calc R U . . .
C9A C 0.2857(3) 1.2132(2) 0.71705(14) 0.0458(6) Uani 1 1 d . . . . .
C10A C 0.4689(3) 1.1850(2) 0.71410(14) 0.0556(7) Uani 1 1 d . . . . .
H10A H 0.579341 1.233522 0.745534 0.067 Uiso 1 1 calc R U . . .
C11A C 0.4921(3) 1.0880(2) 0.66629(14) 0.0540(7) Uani 1 1 d . . . . .
H11A H 0.617944 1.072594 0.665630 0.065 Uiso 1 1 calc R U . . .
C12A C 0.2685(3) 1.3207(2) 0.77196(14) 0.0564(7) Uani 1 1 d . . . . .
H12A H 0.326693 1.312800 0.825888 0.068 Uiso 1 1 calc R U . . .
H12B H 0.347618 1.388274 0.756949 0.068 Uiso 1 1 calc R U . . .
C13A C 0.0658(3) 1.3474(2) 0.77412(14) 0.0562(7) Uani 1 1 d . . . . .
H13A H -0.016485 1.280386 0.788250 0.067 Uiso 1 1 calc R U . . .
H13B H 0.007761 1.360114 0.721270 0.067 Uiso 1 1 calc R U . . .
C14A C 0.0702(3) 1.4549(2) 0.83373(15) 0.0601(7) Uani 1 1 d . . . . .
H14A H 0.142295 1.445168 0.884982 0.072 Uiso 1 1 calc R U . . .
H14B H 0.142474 1.522668 0.816187 0.072 Uiso 1 1 calc R U . . .
C15A C -0.1274(4) 1.4802(2) 0.84557(16) 0.0673(8) Uani 1 1 d . . . . .
H15A H -0.199375 1.490890 0.794552 0.081 Uiso 1 1 calc R U . . .
H15B H -0.200305 1.412510 0.862956 0.081 Uiso 1 1 calc R U . . .
C16A C -0.1184(4) 1.5865(2) 0.90528(18) 0.0855(9) Uani 1 1 d . . . . .
H16A H -0.030347 1.580535 0.953737 0.103 Uiso 1 1 calc R U . . .
H16B H -0.061184 1.655175 0.884093 0.103 Uiso 1 1 calc R U . . .
C17A C -0.3102(5) 1.6055(3) 0.9270(2) 0.1165(13) Uani 1 1 d . . . . .
H17A H -0.291665 1.679911 0.960280 0.175 Uiso 1 1 calc R U . . .
H17B H -0.359362 1.544042 0.955566 0.175 Uiso 1 1 calc R U . . .
H17C H -0.402955 1.604732 0.879276 0.175 Uiso 1 1 calc R U . . .
S1B S 0.46270(8) 0.54155(5) 0.39439(4) 0.0482(2) Uani 1 1 d . . . . .
C2B C 0.5756(3) 0.66362(19) 0.46262(13) 0.0413(6) Uani 1 1 d . . . . .
N3B N 0.7647(3) 0.67474(16) 0.48229(11) 0.0509(5) Uani 1 1 d . . . . .
C4B C 0.8284(3) 0.5845(2) 0.44158(14) 0.0529(7) Uani 1 1 d . . . . .
H4B H 0.960799 0.579556 0.447956 0.063 Uiso 1 1 calc R U . . .
C5B C 0.6888(3) 0.50252(19) 0.39141(13) 0.0415(6) Uani 1 1 d . . . . .
C6B C 0.7155(3) 0.39848(19) 0.34033(13) 0.0426(6) Uani 1 1 d . . . . .
C7B C 0.8966(3) 0.3654(2) 0.34552(14) 0.0596(7) Uani 1 1 d . . . . .
H7B H 1.002480 0.409222 0.382349 0.071 Uiso 1 1 calc R U . . .
C8B C 0.9237(4) 0.2684(2) 0.29711(15) 0.0620(7) Uani 1 1 d . . . . .
H8B H 1.047620 0.248335 0.302296 0.074 Uiso 1 1 calc R U . . .
C9B C 0.7731(3) 0.20105(19) 0.24169(14) 0.0463(6) Uani 1 1 d . . . . .
C10B C 0.5928(3) 0.2343(2) 0.23676(15) 0.0628(7) Uani 1 1 d . . . . .
H10B H 0.487115 0.190455 0.199841 0.075 Uiso 1 1 calc R U . . .
C11B C 0.5640(3) 0.3307(2) 0.28481(15) 0.0588(7) Uani 1 1 d . . . . .
H11B H 0.439761 0.350258 0.279628 0.071 Uiso 1 1 calc R U . . .
C12B C 0.7946(3) 0.0924(2) 0.18874(14) 0.0579(7) Uani 1 1 d . . . . .
H12C H 0.733084 0.024353 0.209487 0.070 Uiso 1 1 calc R U . . .
H12D H 0.720443 0.092184 0.135864 0.070 Uiso 1 1 calc R U . . .
C13B C 0.9987(4) 0.0766(2) 0.17954(15) 0.0578(7) Uani 1 1 d . . . . .
H13C H 1.073012 0.072046 0.231530 0.069 Uiso 1 1 calc R U . . .
H13D H 1.063598 0.144573 0.159784 0.069 Uiso 1 1 calc R U . . .
C14B C 0.9994(3) -0.0332(2) 0.12260(14) 0.0584(7) Uani 1 1 d . . . . .
H14C H 0.937003 -0.100790 0.143527 0.070 Uiso 1 1 calc R U . . .
H14D H 0.919958 -0.029432 0.071518 0.070 Uiso 1 1 calc R U . . .
C15B C 1.1996(3) -0.0523(2) 0.10854(14) 0.0623(7) Uani 1 1 d . . . . .
H15C H 1.262179 0.014734 0.087122 0.075 Uiso 1 1 calc R U . . .
H15D H 1.279601 -0.056290 0.159434 0.075 Uiso 1 1 calc R U . . .
C16B C 1.1943(4) -0.1622(2) 0.05200(16) 0.0717(8) Uani 1 1 d . . . . .
H16C H 1.114417 -0.157845 0.001147 0.086 Uiso 1 1 calc R U . . .
H16D H 1.130536 -0.228973 0.073346 0.086 Uiso 1 1 calc R U . . .
C17B C 1.3937(4) -0.1836(3) 0.03732(18) 0.1007(11) Uani 1 1 d . . . . .
H17D H 1.377700 -0.254842 0.000901 0.151 Uiso 1 1 calc R U . . .
H17E H 1.473056 -0.190349 0.087037 0.151 Uiso 1 1 calc R U . . .
H17F H 1.456911 -0.119109 0.014722 0.151 Uiso 1 1 calc R U . . .

loop_
_atom_site_aniso_label
_atom_site_aniso_U_11
_atom_site_aniso_U_22
_atom_site_aniso_U_33
_atom_site_aniso_U_23
_atom_site_aniso_U_13
_atom_site_aniso_U_12
S1A 0.0366(4) 0.0472(4) 0.0608(5) -0.0063(3) 0.0054(3) 0.0070(3)
C2A 0.0381(13) 0.0379(13) 0.0462(14) 0.0019(11) 0.0099(11) 0.0050(11)
N3A 0.0365(11) 0.0457(12) 0.0722(14) -0.0095(10) 0.0070(10) 0.0071(9)
C4A 0.0376(13) 0.0492(15) 0.0755(18) -0.0055(14) 0.0081(12) 0.0089(12)
C5A 0.0388(14) 0.0388(13) 0.0501(15) 0.0048(12) 0.0118(12) 0.0072(11)
C6A 0.0361(13) 0.0410(14) 0.0488(15) 0.0049(11) 0.0104(11) 0.0062(11)
C7A 0.0425(15) 0.0569(17) 0.0693(18) -0.0114(14) 0.0012(13) 0.0085(12)
C8A 0.0411(14) 0.0603(17) 0.0711(18) -0.0038(14) 0.0106(13) 0.0185(13)
C9A 0.0473(15) 0.0422(14) 0.0500(15) 0.0050(12) 0.0140(12) 0.0108(12)
C10A 0.0418(14) 0.0489(15) 0.0693(17) -0.0068(13) 0.0075(12) 0.0015(12)
C11A 0.0356(13) 0.0523(16) 0.0707(18) -0.0047(14) 0.0103(12) 0.0071(12)
C12A 0.0583(16) 0.0479(15) 0.0636(17) 0.0002(13) 0.0143(13) 0.0132(12)
C13A 0.0594(17) 0.0491(15) 0.0613(17) 0.0006(13) 0.0150(13) 0.0144(13)
C14A 0.0659(17) 0.0494(16) 0.0669(18) -0.0008(13) 0.0200(14) 0.0151(13)
C15A 0.0742(19) 0.0600(17) 0.0709(18) -0.0005(15) 0.0190(15) 0.0223(14)
C16A 0.098(2) 0.0672(19) 0.097(2) -0.0071(17) 0.0293(18) 0.0347(17)
C17A 0.114(3) 0.138(3) 0.109(3) -0.013(2) 0.031(2) 0.069(2)
S1B 0.0366(4) 0.0458(4) 0.0579(4) -0.0044(3) 0.0065(3) 0.0055(3)
C2B 0.0392(13) 0.0382(13) 0.0447(15) 0.0028(11) 0.0082(11) 0.0033(11)
N3B 0.0381(11) 0.0421(12) 0.0669(14) -0.0077(10) 0.0063(10) 0.0046(9)
C4B 0.0335(13) 0.0526(15) 0.0699(18) -0.0056(13) 0.0096(12) 0.0095(12)
C5B 0.0370(13) 0.0404(13) 0.0477(14) 0.0041(11) 0.0090(11) 0.0094(11)
C6B 0.0413(14) 0.0407(14) 0.0457(15) 0.0053(12) 0.0088(11) 0.0069(11)
C7B 0.0452(15) 0.0647(17) 0.0617(17) -0.0164(14) 0.0011(12) 0.0156(13)
C8B 0.0506(15) 0.0674(18) 0.0649(18) -0.0128(15) 0.0036(13) 0.0238(13)
C9B 0.0498(15) 0.0405(14) 0.0500(15) 0.0019(12) 0.0136(12) 0.0116(12)
C10B 0.0469(15) 0.0548(16) 0.0759(19) -0.0160(14) 0.0032(13) 0.0036(13)
C11B 0.0390(14) 0.0530(16) 0.0785(18) -0.0120(14) 0.0046(13) 0.0124(12)
C12B 0.0623(17) 0.0499(16) 0.0614(17) -0.0009(13) 0.0132(13) 0.0138(13)
C13B 0.0653(17) 0.0481(15) 0.0630(17) 0.0000(13) 0.0193(13) 0.0169(13)
C14B 0.0681(17) 0.0474(15) 0.0635(18) 0.0017(13) 0.0205(14) 0.0179(13)
C15B 0.0671(17) 0.0569(16) 0.0636(17) -0.0025(14) 0.0110(14) 0.0221(13)
C16B 0.085(2) 0.0588(17) 0.0757(19) -0.0046(15) 0.0231(15) 0.0278(15)
C17B 0.102(2) 0.106(2) 0.109(3) -0.004(2) 0.034(2) 0.059(2)

loop_
_atom_type_symbol
_atom_type_description
_atom_type_scat_dispersion_real
_atom_type_scat_dispersion_imag
_atom_type_scat_source
C C 0.0033 0.0016 'International Tables Vol C Tables 4.2.6.8 and 6.1.1.4'
H H 0.0000 0.0000 'International Tables Vol C Tables 4.2.6.8 and 6.1.1.4'
N N 0.0061 0.0033 'International Tables Vol C Tables 4.2.6.8 and 6.1.1.4'
S S 0.1246 0.1234 'International Tables Vol C Tables 4.2.6.8 and 6.1.1.4'

loop_
_geom_angle_atom_site_label_1
_geom_angle_atom_site_label_2
_geom_angle_atom_site_label_3
_geom_angle
_geom_angle_site_symmetry_1
_geom_angle_site_symmetry_3
_geom_angle_publ_flag
C2A S1A C5A 89.63(11) . . ?
N3A C2A C2B 123.65(18) . . ?
N3A C2A S1A 115.05(17) . . ?
C2B C2A S1A 121.30(15) . . ?
C2A N3A C4A 109.55(19) . . ?
C5A C4A N3A 117.7(2) . . ?
C5A C4A H4A 121.1 . . ?
N3A C4A H4A 121.1 . . ?
C4A C5A C6A 129.2(2) . . ?
C4A C5A S1A 108.07(17) . . ?
C6A C5A S1A 122.75(17) . . ?
C7A C6A C11A 116.7(2) . . ?
C7A C6A C5A 121.0(2) . . ?
C11A C6A C5A 122.3(2) . . ?
C6A C7A C8A 121.5(2) . . ?
C6A C7A H7A 119.3 . . ?
C8A C7A H7A 119.3 . . ?
C9A C8A C7A 121.6(2) . . ?
C9A C8A H8A 119.2 . . ?
C7A C8A H8A 119.2 . . ?
C8A C9A C10A 116.7(2) . . ?
C8A C9A C12A 123.7(2) . . ?
C10A C9A C12A 119.6(2) . . ?
C11A C10A C9A 121.9(2) . . ?
C11A C10A H10A 119.1 . . ?
C9A C10A H10A 119.1 . . ?
C10A C11A C6A 121.6(2) . . ?
C10A C11A H11A 119.2 . . ?
C6A C11A H11A 119.2 . . ?
C13A C12A C9A 117.90(19) . . ?
C13A C12A H12A 107.8 . . ?
C9A C12A H12A 107.8 . . ?
C13A C12A H12B 107.8 . . ?
C9A C12A H12B 107.8 . . ?
H12A C12A H12B 107.2 . . ?
C12A C13A C14A 112.12(19) . . ?
C12A C13A H13A 109.2 . . ?
C14A C13A H13A 109.2 . . ?
C12A C13A H13B 109.2 . . ?
C14A C13A H13B 109.2 . . ?
H13A C13A H13B 107.9 . . ?
C15A C14A C13A 115.3(2) . . ?
C15A C14A H14A 108.4 . . ?
C13A C14A H14A 108.4 . . ?
C15A C14A H14B 108.4 . . ?
C13A C14A H14B 108.4 . . ?
H14A C14A H14B 107.5 . . ?
C16A C15A C14A 114.1(2) . . ?
C16A C15A H15A 108.7 . . ?
C14A C15A H15A 108.7 . . ?
C16A C15A H15B 108.7 . . ?
C14A C15A H15B 108.7 . . ?
H15A C15A H15B 107.6 . . ?
C17A C16A C15A 115.8(3) . . ?
C17A C16A H16A 108.3 . . ?
C15A C16A H16A 108.3 . . ?
C17A C16A H16B 108.3 . . ?
C15A C16A H16B 108.3 . . ?
H16A C16A H16B 107.4 . . ?
C16A C17A H17A 109.5 . . ?
C16A C17A H17B 109.5 . . ?
H17A C17A H17B 109.5 . . ?
C16A C17A H17C 109.5 . . ?
H17A C17A H17C 109.5 . . ?
H17B C17A H17C 109.5 . . ?
C2B S1B C5B 89.62(11) . . ?
N3B C2B C2A 123.13(18) . . ?
N3B C2B S1B 114.93(17) . . ?
C2A C2B S1B 121.93(15) . . ?
C2B N3B C4B 110.18(18) . . ?
C5B C4B N3B 116.9(2) . . ?
C5B C4B H4B 121.6 . . ?
N3B C4B H4B 121.6 . . ?
C4B C5B C6B 128.3(2) . . ?
C4B C5B S1B 108.36(16) . . ?
C6B C5B S1B 123.28(16) . . ?
C11B C6B C7B 116.9(2) . . ?
C11B C6B C5B 122.2(2) . . ?
C7B C6B C5B 120.9(2) . . ?
C6B C7B C8B 121.3(2) . . ?
C6B C7B H7B 119.3 . . ?
C8B C7B H7B 119.3 . . ?
C9B C8B C7B 121.7(2) . . ?
C9B C8B H8B 119.1 . . ?
C7B C8B H8B 119.1 . . ?
C8B C9B C10B 116.7(2) . . ?
C8B C9B C12B 123.6(2) . . ?
C10B C9B C12B 119.6(2) . . ?
C9B C10B C11B 122.0(2) . . ?
C9B C10B H10B 119.0 . . ?
C11B C10B H10B 119.0 . . ?
C6B C11B C10B 121.2(2) . . ?
C6B C11B H11B 119.4 . . ?
C10B C11B H11B 119.4 . . ?
C13B C12B C9B 117.76(19) . . ?
C13B C12B H12C 107.9 . . ?
C9B C12B H12C 107.9 . . ?
C13B C12B H12D 107.9 . . ?
C9B C12B H12D 107.9 . . ?
H12C C12B H12D 107.2 . . ?
C12B C13B C14B 112.5(2) . . ?
C12B C13B H13C 109.1 . . ?
C14B C13B H13C 109.1 . . ?
C12B C13B H13D 109.1 . . ?
C14B C13B H13D 109.1 . . ?
H13C C13B H13D 107.8 . . ?
C15B C14B C13B 115.2(2) . . ?
C15B C14B H14C 108.5 . . ?
C13B C14B H14C 108.5 . . ?
C15B C14B H14D 108.5 . . ?
C13B C14B H14D 108.5 . . ?
H14C C14B H14D 107.5 . . ?
C16B C15B C14B 113.7(2) . . ?
C16B C15B H15C 108.8 . . ?
C14B C15B H15C 108.8 . . ?
C16B C15B H15D 108.8 . . ?
C14B C15B H15D 108.8 . . ?
H15C C15B H15D 107.7 . . ?
C15B C16B C17B 114.6(2) . . ?
C15B C16B H16C 108.6 . . ?
C17B C16B H16C 108.6 . . ?
C15B C16B H16D 108.6 . . ?
C17B C16B H16D 108.6 . . ?
H16C C16B H16D 107.6 . . ?
C16B C17B H17D 109.5 . . ?
C16B C17B H17E 109.5 . . ?
H17D C17B H17E 109.5 . . ?
C16B C17B H17F 109.5 . . ?
H17D C17B H17F 109.5 . . ?
H17E C17B H17F 109.5 . . ?

loop_
_geom_bond_atom_site_label_1
_geom_bond_atom_site_label_2
_geom_bond_distance
_geom_bond_site_symmetry_2
_geom_bond_publ_flag
S1A C2A 1.715(2) . ?
S1A C5A 1.730(2) . ?
C2A N3A 1.306(2) . ?
C2A C2B 1.449(3) . ?
N3A C4A 1.363(3) . ?
C4A C5A 1.351(3) . ?
C4A H4A 0.9300 . ?
C5A C6A 1.465(3) . ?
C6A C7A 1.378(3) . ?
C6A C11A 1.390(3) . ?
C7A C8A 1.385(3) . ?
C7A H7A 0.9300 . ?
C8A C9A 1.377(3) . ?
C8A H8A 0.9300 . ?
C9A C10A 1.384(3) . ?
C9A C12A 1.513(3) . ?
C10A C11A 1.368(3) . ?
C10A H10A 0.9300 . ?
C11A H11A 0.9300 . ?
C12A C13A 1.509(3) . ?
C12A H12A 0.9700 . ?
C12A H12B 0.9700 . ?
C13A C14A 1.516(3) . ?
C13A H13A 0.9700 . ?
C13A H13B 0.9700 . ?
C14A C15A 1.502(3) . ?
C14A H14A 0.9700 . ?
C14A H14B 0.9700 . ?
C15A C16A 1.500(3) . ?
C15A H15A 0.9700 . ?
C15A H15B 0.9700 . ?
C16A C17A 1.494(4) . ?
C16A H16A 0.9700 . ?
C16A H16B 0.9700 . ?
C17A H17A 0.9600 . ?
C17A H17B 0.9600 . ?
C17A H17C 0.9600 . ?
S1B C2B 1.726(2) . ?
S1B C5B 1.727(2) . ?
C2B N3B 1.296(3) . ?
N3B C4B 1.370(3) . ?
C4B C5B 1.360(3) . ?
C4B H4B 0.9300 . ?
C5B C6B 1.469(3) . ?
C6B C11B 1.376(3) . ?
C6B C7B 1.380(3) . ?
C7B C8B 1.382(3) . ?
C7B H7B 0.9300 . ?
C8B C9B 1.370(3) . ?
C8B H8B 0.9300 . ?
C9B C10B 1.376(3) . ?
C9B C12B 1.515(3) . ?
C10B C11B 1.377(3) . ?
C10B H10B 0.9300 . ?
C11B H11B 0.9300 . ?
C12B C13B 1.502(3) . ?
C12B H12C 0.9700 . ?
C12B H12D 0.9700 . ?
C13B C14B 1.520(3) . ?
C13B H13C 0.9700 . ?
C13B H13D 0.9700 . ?
C14B C15B 1.508(3) . ?
C14B H14C 0.9700 . ?
C14B H14D 0.9700 . ?
C15B C16B 1.507(3) . ?
C15B H15C 0.9700 . ?
C15B H15D 0.9700 . ?
C16B C17B 1.513(3) . ?
C16B H16C 0.9700 . ?
C16B H16D 0.9700 . ?
C17B H17D 0.9600 . ?
C17B H17E 0.9600 . ?
C17B H17F 0.9600 . ?
